data_2208457
loop_
_publ_author_name
'Liu, Guo-Hua'
'Xue, Yun-Ning'
'Yang, Lian-Zhun'
'Yao, Mei'
'Xue, Si-Jia'

_publ_section_title
;
 2-(2,4-Dichlorophenoxy)-<i>N</i>-(4,6-dimethoxypyrimidin-2-yl)propionamide
;
_journal_coeditor_code WW6469
_journal_issue 3
_journal_name_full 'Acta Crystallographica Section E'
_journal_page_first o1028
_journal_page_last o1029
_journal_paper_doi 10.1107/S1600536806004752
_journal_volume 62
_journal_year 2006
_chemical_formula_iupac 'C15 H15 Cl2 N3 O4'
_chemical_formula_moiety 'C15 H15 Cl2 N3 O4'
_chemical_formula_sum 'C15 H15 Cl2 N3 O4'
_chemical_formula_weight 372.20
_chemical_name_systematic
;
2-(2,4-Dichlorophenoxy)-N-(4,6-dimethoxypyrimidin-2-yl)propionamide
;
_space_group_IT_number 2
_symmetry_cell_setting triclinic
_symmetry_space_group_name_Hall '-P 1'
_symmetry_space_group_name_H-M 'P -1'
_atom_sites_solution_hydrogens geom
_atom_sites_solution_primary direct
_atom_sites_solution_secondary difmap
_audit_creation_method SHELXL-97
_cell_angle_alpha 84.580(7)
_cell_angle_beta 71.698(5)
_cell_angle_gamma 70.013(4)
_cell_formula_units_Z 2
_cell_length_a 8.345(2)
_cell_length_b 9.944(4)
_cell_length_c 11.779(3)
_cell_measurement_reflns_used 3006
_cell_measurement_temperature 298(2)
_cell_measurement_theta_max 25.00
_cell_measurement_theta_min 2.00
_cell_volume 872.0(5)
_computing_cell_refinement SMART
_computing_data_collection 'SMART (Bruker, 1998)'
_computing_data_reduction 'SAINT (Bruker, 1998)'
_computing_molecular_graphics 'SHELXTL (Bruker, 1998)'
_computing_publication_material SHELXTL
_computing_structure_refinement 'SHELXL97 (Sheldrick, 1997)'
_computing_structure_solution 'SHELXS97 (Sheldrick, 1997)'
_diffrn_ambient_temperature 298(2)
_diffrn_measured_fraction_theta_full 0.976
_diffrn_measured_fraction_theta_max 0.976
_diffrn_measurement_device_type 'Bruker SMART CCD area-detector'
_diffrn_measurement_method '\f and \w'
_diffrn_radiation_monochromator graphite
_diffrn_radiation_source 'fine-focus sealed tube'
_diffrn_radiation_type MoK\a
_diffrn_radiation_wavelength 0.71073
_diffrn_reflns_av_R_equivalents 0.0210
_diffrn_reflns_av_sigmaI/netI 0.0271
_diffrn_reflns_limit_h_max 9
_diffrn_reflns_limit_h_min -7
_diffrn_reflns_limit_k_max 11
_diffrn_reflns_limit_k_min -11
_diffrn_reflns_limit_l_max 13
_diffrn_reflns_limit_l_min -13
_diffrn_reflns_number 3645
_diffrn_reflns_theta_full 25.01
_diffrn_reflns_theta_max 25.01
_diffrn_reflns_theta_min 1.82
_diffrn_standards_decay_% 0
_diffrn_standards_interval_count 0
_diffrn_standards_interval_time 0
_diffrn_standards_number 0
_exptl_absorpt_coefficient_mu 0.396
_exptl_absorpt_correction_T_max 0.9615
_exptl_absorpt_correction_T_min 0.8738
_exptl_absorpt_correction_type multi-scan
_exptl_absorpt_process_details '(SADABS; Bruker, 1998)'
_exptl_crystal_colour colorless
_exptl_crystal_density_diffrn 1.421
_exptl_crystal_density_method 'not measured'
_exptl_crystal_description block
_exptl_crystal_F_000 384
_exptl_crystal_size_max 0.35
_exptl_crystal_size_mid 0.10
_exptl_crystal_size_min 0.10
_refine_diff_density_max 0.480
_refine_diff_density_min -0.479
_refine_ls_extinction_coef 0.0090(10)
_refine_ls_extinction_expression Fc^*^=kFc[1+0.001xFc^2^\l^3^/sin(2\q)]^-1/4^
_refine_ls_extinction_method SHELXL97
_refine_ls_goodness_of_fit_ref 0.982
_refine_ls_hydrogen_treatment constr
_refine_ls_matrix_type full
_refine_ls_number_parameters 221
_refine_ls_number_reflns 3006
_refine_ls_number_restraints 0
_refine_ls_restrained_S_all 0.982
_refine_ls_R_factor_all 0.0779
_refine_ls_R_factor_gt 0.0569
_refine_ls_shift/su_max 0.000
_refine_ls_shift/su_mean 0.000
_refine_ls_structure_factor_coef Fsqd
_refine_ls_weighting_details 'calc w=1/[\s^2^(Fo^2^)+(0.0917P)^2^+0.5362P] where P=(Fo^2^+2Fc^2^)/3'
_refine_ls_weighting_scheme calc
_refine_ls_wR_factor_gt 0.1544
_refine_ls_wR_factor_ref 0.1734
_reflns_number_gt 2150
_reflns_number_total 3006
_reflns_threshold_expression I>2\s(I)
_cod_data_source_file ww6469.cif
_cod_data_source_block I
_cod_database_code 2208457
_cod_database_fobs_code 2208457

loop_
_symmetry_equiv_pos_as_xyz
'x, y, z'
'-x, -y, -z'

loop_
_atom_site_type_symbol
_atom_site_label
_atom_site_fract_x
_atom_site_fract_y
_atom_site_fract_z
_atom_site_U_iso_or_equiv
_atom_site_adp_type
_atom_site_calc_flag
_atom_site_refinement_flags
_atom_site_occupancy
Cl Cl1 0.64983(19) 0.65339(11) 1.18042(11) 0.1061(5) Uani d . 1
Cl Cl2 0.90567(19) 0.38824(12) 0.74946(9) 0.1100(5) Uani d . 1
N N1 0.7480(3) 0.0605(3) 0.7022(2) 0.0552(7) Uani d . 1
H H1 0.7884 0.1279 0.7070 0.066 Uiso calc R 1
O O1 0.7872(3) 0.1671(3) 0.87638(19) 0.0727(7) Uani d . 1
O O2 0.6298(4) -0.0984(3) 0.8208(2) 0.0969(10) Uani d . 1
O O3 0.6813(4) -0.2128(3) 0.4333(2) 0.0765(7) Uani d . 1
O O4 0.8539(4) 0.1891(3) 0.3091(2) 0.0751(7) Uani d . 1
C C1 0.7448(4) 0.2782(3) 0.9530(3) 0.0538(7) Uani d . 1
C C2 0.6540(5) 0.2849(4) 1.0730(3) 0.0685(10) Uani d . 1
H H2 0.6133 0.2102 1.1083 0.082 Uiso calc R 1
C C3 0.6229(5) 0.4013(4) 1.1414(3) 0.0643(9) Uani d . 1
H H3 0.5591 0.4057 1.2222 0.077 Uiso calc R 1
C C4 0.6850(5) 0.5099(3) 1.0913(3) 0.0638(9) Uani d . 1
C C5 0.7742(5) 0.5069(4) 0.9712(3) 0.0781(11) Uani d . 1
H H5 0.8148 0.5820 0.9367 0.094 Uiso calc R 1
C C6 0.8028(4) 0.3915(4) 0.9026(3) 0.0618(8) Uani d . 1
C C7 0.7089(5) 0.0560(4) 0.9162(3) 0.0639(9) Uani d . 1
H H7 0.5898 0.0970 0.9732 0.077 Uiso calc R 1
C C8 0.8221(6) -0.0619(5) 0.9758(4) 0.0893(12) Uani d . 1
H H8A 0.9393 -0.1020 0.9206 0.134 Uiso calc R 1
H H8B 0.7679 -0.1351 1.0005 0.134 Uiso calc R 1
H H8C 0.8314 -0.0237 1.0445 0.134 Uiso calc R 1
C C9 0.6904(4) -0.0020(4) 0.8073(3) 0.0603(8) Uani d . 1
C C10 0.7518(4) 0.0320(3) 0.5875(3) 0.0498(7) Uani d . 1
N N2 0.7143(3) -0.0822(3) 0.5703(2) 0.0522(6) Uani d . 1
C C12 0.7223(4) -0.1009(3) 0.4579(3) 0.0579(8) Uani d . 1
C C13 0.7679(5) -0.0129(4) 0.3664(3) 0.0651(9) Uani d . 1
H H13 0.7728 -0.0286 0.2886 0.078 Uiso calc R 1
C C14 0.8063(4) 0.1010(3) 0.3966(3) 0.0572(8) Uani d . 1
N N3 0.7988(3) 0.1260(3) 0.5070(2) 0.0517(6) Uani d . 1
C C16 0.6503(6) -0.3122(4) 0.5260(4) 0.0852(12) Uani d . 1
H H16A 0.7616 -0.3688 0.5393 0.128 Uiso calc R 1
H H16B 0.5983 -0.3736 0.5030 0.128 Uiso calc R 1
H H16C 0.5701 -0.2611 0.5983 0.128 Uiso calc R 1
C C17 0.8989(6) 0.3055(4) 0.3381(4) 0.0818(11) Uani d . 1
H H17A 0.7979 0.3671 0.3966 0.123 Uiso calc R 1
H H17B 0.9309 0.3588 0.2673 0.123 Uiso calc R 1
H H17C 0.9980 0.2687 0.3700 0.123 Uiso calc R 1

loop_
_atom_site_aniso_label
_atom_site_aniso_U_11
_atom_site_aniso_U_22
_atom_site_aniso_U_33
_atom_site_aniso_U_12
_atom_site_aniso_U_13
_atom_site_aniso_U_23
Cl1 0.1550(12) 0.0609(6) 0.0937(8) -0.0379(6) -0.0183(7) -0.0154(5)
Cl2 0.1570(12) 0.0912(8) 0.0679(6) -0.0721(8) 0.0197(6) 0.0001(5)
N1 0.0680(16) 0.0655(16) 0.0461(14) -0.0399(13) -0.0165(12) 0.0015(11)
O1 0.1037(18) 0.0922(17) 0.0470(12) -0.0730(15) -0.0115(12) 0.0008(11)
O2 0.148(3) 0.123(2) 0.0558(14) -0.108(2) -0.0087(15) -0.0026(14)
O3 0.0937(18) 0.0842(17) 0.0652(15) -0.0484(14) -0.0164(13) -0.0168(12)
O4 0.0979(18) 0.0800(16) 0.0575(14) -0.0417(14) -0.0278(13) 0.0162(12)
C1 0.0623(18) 0.0667(19) 0.0488(16) -0.0370(16) -0.0229(14) 0.0049(14)
C2 0.096(3) 0.086(2) 0.0498(18) -0.062(2) -0.0257(17) 0.0108(16)
C3 0.078(2) 0.077(2) 0.0483(17) -0.0342(18) -0.0232(16) 0.0039(16)
C4 0.074(2) 0.0514(18) 0.070(2) -0.0196(16) -0.0280(18) 0.0016(15)
C5 0.095(3) 0.053(2) 0.082(3) -0.0366(19) -0.007(2) 0.0039(17)
C6 0.067(2) 0.0620(19) 0.0577(19) -0.0306(16) -0.0117(15) 0.0068(15)
C7 0.089(2) 0.080(2) 0.0453(17) -0.060(2) -0.0156(16) 0.0061(15)
C8 0.118(3) 0.109(3) 0.067(2) -0.066(3) -0.036(2) 0.016(2)
C9 0.070(2) 0.077(2) 0.0476(17) -0.0474(18) -0.0091(15) -0.0006(15)
C10 0.0449(16) 0.0565(17) 0.0501(16) -0.0209(14) -0.0121(13) -0.0009(13)
N2 0.0520(14) 0.0598(15) 0.0485(14) -0.0239(12) -0.0125(11) -0.0052(11)
C12 0.0549(18) 0.0631(19) 0.0573(19) -0.0225(15) -0.0121(14) -0.0116(15)
C13 0.074(2) 0.082(2) 0.0465(18) -0.0313(18) -0.0196(16) -0.0052(16)
C14 0.0564(18) 0.0627(19) 0.0527(18) -0.0198(15) -0.0176(14) 0.0049(14)
N3 0.0520(14) 0.0581(15) 0.0498(14) -0.0224(12) -0.0180(11) 0.0034(11)
C16 0.100(3) 0.072(2) 0.095(3) -0.045(2) -0.024(2) -0.005(2)
C17 0.101(3) 0.075(2) 0.080(3) -0.043(2) -0.034(2) 0.0225(19)

loop_
_atom_type_symbol
_atom_type_description
_atom_type_scat_dispersion_real
_atom_type_scat_dispersion_imag
_atom_type_scat_source
C C 0.0033 0.0016 'International Tables Vol C Tables 4.2.6.8 and 6.1.1.4'
H H 0.0000 0.0000 'International Tables Vol C Tables 4.2.6.8 and 6.1.1.4'
N N 0.0061 0.0033 'International Tables Vol C Tables 4.2.6.8 and 6.1.1.4'
O O 0.0106 0.0060 'International Tables Vol C Tables 4.2.6.8 and 6.1.1.4'
Cl Cl 0.1484 0.1585 'International Tables Vol C Tables 4.2.6.8 and 6.1.1.4'

loop_
_geom_angle_atom_site_label_1
_geom_angle_atom_site_label_2
_geom_angle_atom_site_label_3
_geom_angle
_geom_angle_publ_flag
C9 N1 C10 129.8(3) yes
C9 N1 H1 115.1 ?
C10 N1 H1 115.1 ?
C1 O1 C7 119.2(2) yes
C12 O3 C16 118.0(3) ?
C14 O4 C17 118.6(3) ?
O1 C1 C2 125.9(3) ?
O1 C1 C6 115.6(3) ?
C2 C1 C6 118.5(3) ?
C3 C2 C1 120.5(3) ?
C3 C2 H2 119.8 ?
C1 C2 H2 119.8 ?
C4 C3 C2 120.3(3) ?
C4 C3 H3 119.8 ?
C2 C3 H3 119.8 ?
C3 C4 C5 120.4(3) ?
C3 C4 Cl1 119.5(3) ?
C5 C4 Cl1 120.0(3) ?
C4 C5 C6 119.1(3) ?
C4 C5 H5 120.4 ?
C6 C5 H5 120.4 ?
C5 C6 C1 121.1(3) ?
C5 C6 Cl2 120.3(3) ?
C1 C6 Cl2 118.6(3) ?
O1 C7 C8 111.1(3) ?
O1 C7 C9 107.8(2) yes
C8 C7 C9 110.6(3) ?
O1 C7 H7 109.1 ?
C8 C7 H7 109.1 ?
C9 C7 H7 109.1 ?
C7 C8 H8A 109.5 ?
C7 C8 H8B 109.5 ?
H8A C8 H8B 109.5 ?
C7 C8 H8C 109.5 ?
H8A C8 H8C 109.5 ?
H8B C8 H8C 109.5 ?
O2 C9 N1 126.0(3) yes
O2 C9 C7 118.6(3) yes
N1 C9 C7 115.4(3) yes
N2 C10 N3 128.2(3) ?
N2 C10 N1 118.6(3) ?
N3 C10 N1 113.2(3) ?
C10 N2 C12 114.2(3) ?
N2 C12 O3 118.0(3) ?
N2 C12 C13 123.9(3) ?
O3 C12 C13 118.1(3) ?
C12 C13 C14 115.8(3) ?
C12 C13 H13 122.1 ?
C14 C13 H13 122.1 ?
N3 C14 O4 119.1(3) ?
N3 C14 C13 123.1(3) ?
O4 C14 C13 117.8(3) ?
C14 N3 C10 114.8(3) ?
O3 C16 H16A 109.5 ?
O3 C16 H16B 109.5 ?
H16A C16 H16B 109.5 ?
O3 C16 H16C 109.5 ?
H16A C16 H16C 109.5 ?
H16B C16 H16C 109.5 ?
O4 C17 H17A 109.5 ?
O4 C17 H17B 109.5 ?
H17A C17 H17B 109.5 ?
O4 C17 H17C 109.5 ?
H17A C17 H17C 109.5 ?
H17B C17 H17C 109.5 ?

loop_
_geom_bond_atom_site_label_1
_geom_bond_atom_site_label_2
_geom_bond_distance
_geom_bond_publ_flag
Cl1 C4 1.740(3) yes
Cl2 C6 1.735(3) yes
N1 C9 1.353(4) yes
N1 C10 1.395(4) yes
N1 H1 0.8600 ?
O1 C1 1.371(4) ?
O1 C7 1.439(3) yes
O2 C9 1.206(4) yes
O3 C12 1.350(4) ?
O3 C16 1.425(5) yes
O4 C14 1.341(4) ?
O4 C17 1.432(4) yes
C1 C2 1.374(4) ?
C1 C6 1.386(4) ?
C2 C3 1.377(5) ?
C2 H2 0.9300 ?
C3 C4 1.361(5) ?
C3 H3 0.9300 ?
C4 C5 1.375(5) ?
C5 C6 1.376(5) ?
C5 H5 0.9300 ?
C7 C8 1.505(6) ?
C7 C9 1.525(4) ?
C7 H7 0.9800 ?
C8 H8A 0.9600 ?
C8 H8B 0.9600 ?
C8 H8C 0.9600 ?
C10 N2 1.325(4) ?
C10 N3 1.333(4) ?
N2 C12 1.332(4) ?
C12 C13 1.366(5) ?
C13 C14 1.381(5) ?
C13 H13 0.9300 ?
C14 N3 1.326(4) ?
C16 H16A 0.9600 ?
C16 H16B 0.9600 ?
C16 H16C 0.9600 ?
C17 H17A 0.9600 ?
C17 H17B 0.9600 ?
C17 H17C 0.9600 ?

loop_
_geom_hbond_atom_site_label_D
_geom_hbond_atom_site_label_H
_geom_hbond_atom_site_label_A
_geom_hbond_distance_DH
_geom_hbond_distance_HA
_geom_hbond_distance_DA
_geom_hbond_angle_DHA
N1 H1 O1 0.86 2.07 2.551(3) 115
